data_7111950
loop_
_publ_author_name
'Sandeep More'
'Sunil Choudhary'
'Alexander Higelin'
'Ingo Krossing'
'Manuel Melle-Franco'
'Aurelio Mateo-Alonso'

_publ_section_title
;
 Twisted pyrene-fused azaacenes
;
_journal_name_full Chem.Commun.
_journal_page_first 1976
_journal_paper_doi 10.1039/c3cc48742c
_journal_volume 50
_journal_year 2014
_chemical_formula_moiety '(C112 H170 N4 Si6)'
_chemical_formula_sum 'C112 H170 N4 Si6'
_chemical_formula_weight 1741.06
_chemical_name_systematic
; 
 ? 
;
_space_group_IT_number 14
_symmetry_space_group_name_Hall '-P 2ybc'
_symmetry_space_group_name_H-M 'P 1 21/c 1'
_atom_sites_solution_hydrogens geom
_atom_sites_solution_primary direct
_atom_sites_solution_secondary difmap
_audit_creation_method SHELXL-97
_cell_angle_alpha 90.00
_cell_angle_beta 98.745(2)
_cell_angle_gamma 90.00
_cell_formula_units_Z 2
_cell_length_a 8.7047(3)
_cell_length_b 22.2249(7)
_cell_length_c 28.1465(9)
_cell_measurement_reflns_used 9382
_cell_measurement_temperature 100(2)
_cell_measurement_theta_max 24.3031
_cell_measurement_theta_min 2.3448
_cell_volume 5382.0(3)
_computing_cell_refinement 'Bruker SAINT'
_computing_data_collection 'Bruker Apex2'
_computing_data_reduction 'SAINT v7.68A (Bruker, 2009)'
_computing_molecular_graphics
;
O. V. Dolomanov, L. J. Bourhis, R. J. Gildea, J. A. K. Howard and H. Puschmann,
OLEX2: a complete structure solution, refinement and analysis program.
J. Appl. Cryst. (2009). 42, 339-341.
;
_computing_publication_material
;
O. V. Dolomanov, L. J. Bourhis, R. J. Gildea, J. A. K. Howard and H. Puschmann,
OLEX2: a complete structure solution, refinement and analysis program.
J. Appl. Cryst. (2009). 42, 339-341.
;
_computing_structure_refinement 'SHELXL-97 (Sheldrick, 1997)'
_computing_structure_solution 'SHELXS-97 (Sheldrick, 1990)'
_diffrn_ambient_temperature 100(2)
_diffrn_detector_area_resol_mean 8
_diffrn_measured_fraction_theta_full 0.867
_diffrn_measured_fraction_theta_max 0.868
_diffrn_measurement_device_type 'Bruker SMART APEX-II CCD area detector'
_diffrn_measurement_method '\w and \f scans'
_diffrn_radiation_monochromator graphite
_diffrn_radiation_source 'fine-focus sealed tube'
_diffrn_radiation_type MoK\a
_diffrn_radiation_wavelength 0.71073
_diffrn_reflns_av_R_equivalents 0.0907
_diffrn_reflns_av_sigmaI/netI 0.1335
_diffrn_reflns_limit_h_max 9
_diffrn_reflns_limit_h_min -10
_diffrn_reflns_limit_k_max 25
_diffrn_reflns_limit_k_min -26
_diffrn_reflns_limit_l_max 33
_diffrn_reflns_limit_l_min -33
_diffrn_reflns_number 57575
_diffrn_reflns_theta_full 25.00
_diffrn_reflns_theta_max 25.03
_diffrn_reflns_theta_min 1.17
_exptl_absorpt_coefficient_mu 0.124
_exptl_absorpt_correction_T_max 0.7409
_exptl_absorpt_correction_T_min 0.7002
_exptl_absorpt_correction_type multi-scan
_exptl_absorpt_process_details
;
 SADABS-2008/1 (Bruker,2008) was used for absorption correction.
 R(int) was 0.1374 before and 0.0723 after correction.
 The Ratio of minimum to maximum transmission is 0.440766550523.
 The \l/2 correction factor is 0.0015
;
_exptl_crystal_colour yellow-brown
_exptl_crystal_density_diffrn 1.074
_exptl_crystal_density_method 'not measured'
_exptl_crystal_description needle
_exptl_crystal_F_000 1908
_exptl_crystal_size_max 0.12
_exptl_crystal_size_mid 0.07
_exptl_crystal_size_min 0.07
_refine_diff_density_max 0.290
_refine_diff_density_min -0.274
_refine_diff_density_rms 0.060
_refine_ls_extinction_method none
_refine_ls_goodness_of_fit_ref 0.914
_refine_ls_hydrogen_treatment constr
_refine_ls_matrix_type full
_refine_ls_number_parameters 625
_refine_ls_number_reflns 8262
_refine_ls_number_restraints 439
_refine_ls_restrained_S_all 0.962
_refine_ls_R_factor_all 0.1021
_refine_ls_R_factor_gt 0.0484
_refine_ls_shift/su_max 0.002
_refine_ls_shift/su_mean 0.000
_refine_ls_structure_factor_coef Fsqd
_refine_ls_weighting_details 'calc w=1/[\s^2^(Fo^2^)+(0.0600P)^2^+0.0000P] where P=(Fo^2^+2Fc^2^)/3'
_refine_ls_weighting_scheme calc
_refine_ls_wR_factor_gt 0.1072
_refine_ls_wR_factor_ref 0.1344
_reflns_number_gt 4794
_reflns_number_total 8262
_reflns_threshold_expression >2sigma(I)
_cod_data_source_file c3cc48742c.txt
_cod_data_source_block SPM336_2
_cod_database_code 7111950

loop_
_symmetry_equiv_pos_as_xyz
'x, y, z'
'-x, y+1/2, -z+1/2'
'-x, -y, -z'
'x, -y-1/2, z-1/2'

loop_
_atom_site_label
_atom_site_type_symbol
_atom_site_fract_x
_atom_site_fract_y
_atom_site_fract_z
_atom_site_U_iso_or_equiv
_atom_site_adp_type
_atom_site_occupancy
_atom_site_symmetry_multiplicity
_atom_site_calc_flag
_atom_site_refinement_flags
_atom_site_disorder_assembly
_atom_site_disorder_group
Si1 Si 0.45921(10) 0.73310(4) 0.35432(3) 0.0228(2) Uani 1 1 d D . .
Si2 Si -0.42205(11) 0.18926(4) 0.45745(3) 0.0267(2) Uani 1 1 d D . .
Si3 Si 0.33405(10) 0.49846(4) 0.25913(3) 0.0251(2) Uani 1 1 d D . .
N1 N 0.0785(3) 0.42653(10) 0.38087(8) 0.0187(6) Uani 1 1 d . B .
N2 N -0.0898(3) 0.34895(10) 0.43297(8) 0.0185(6) Uani 1 1 d . . .
C1 C 0.3583(4) 0.67754(14) 0.38747(10) 0.0247(7) Uani 1 1 d . . .
C2 C -0.2755(4) 0.21206(14) 0.41997(12) 0.0308(8) Uani 1 1 d . A .
C3 C 0.2318(4) 0.43102(14) 0.27598(11) 0.0255(7) Uani 1 1 d . B .
C11 C 0.2932(3) 0.64057(13) 0.40821(10) 0.0203(7) Uani 1 1 d . . .
C22 C -0.1898(4) 0.23714(13) 0.39752(11) 0.0256(7) Uani 1 1 d . . .
C33 C 0.1644(4) 0.39248(13) 0.29423(10) 0.0221(7) Uani 1 1 d . . .
C40 C 0.0359(3) 0.29439(13) 0.30342(10) 0.0232(7) Uani 1 1 d . . .
H40 H 0.0655 0.2807 0.2741 0.028 Uiso 1 1 calc R B .
C41 C -0.0496(4) 0.25601(14) 0.32912(10) 0.0257(7) Uani 1 1 d . A .
H41 H -0.0772 0.2171 0.3167 0.031 Uiso 1 1 calc R . .
C42 C 0.0783(3) 0.35164(13) 0.31957(10) 0.0206(7) Uani 1 1 d . B .
C43 C -0.0942(4) 0.27345(13) 0.37176(10) 0.0225(7) Uani 1 1 d . A .
C44 C 0.0354(3) 0.37117(12) 0.36418(10) 0.0182(6) Uani 1 1 d . . .
C45 C -0.0498(3) 0.33204(13) 0.39033(10) 0.0190(7) Uani 1 1 d . A .
C46 C 0.0382(3) 0.44273(12) 0.42257(9) 0.0176(7) Uani 1 1 d . . .
C47 C -0.0475(3) 0.40352(13) 0.44907(9) 0.0172(6) Uani 1 1 d . . .
C48 C 0.1677(3) 0.54140(12) 0.41667(10) 0.0183(7) Uani 1 1 d . . .
H48 H 0.1953 0.5290 0.3868 0.022 Uiso 1 1 calc R B .
C49 C 0.0845(3) 0.50224(12) 0.44203(10) 0.0170(6) Uani 1 1 d . B .
C50 C 0.2111(3) 0.59854(12) 0.43463(9) 0.0171(6) Uani 1 1 d . B .
C51 C 0.0435(3) 0.51980(12) 0.48668(9) 0.0163(6) Uani 1 1 d . . .
C52 C 0.1723(3) 0.61582(13) 0.47908(9) 0.0176(6) Uani 1 1 d . . .
H52 H 0.2030 0.6543 0.4918 0.021 Uiso 1 1 calc R B .
C53 C 0.0890(3) 0.57737(12) 0.50492(9) 0.0177(6) Uani 1 1 d . . .
C111 C 0.3516(3) 0.80621(13) 0.34752(11) 0.0237(7) Uani 1 1 d D . .
H11A H 0.3356 0.8189 0.3801 0.028 Uiso 1 1 calc R . .
H11B H 0.4222 0.8362 0.3363 0.028 Uiso 1 1 calc R . .
C112 C 0.1952(3) 0.81212(13) 0.31506(11) 0.0272(7) Uani 1 1 d D . .
H112 H 0.2009 0.7894 0.2847 0.033 Uiso 1 1 calc R . .
C113 C 0.0644(4) 0.78553(16) 0.33851(13) 0.0400(9) Uani 1 1 d D . .
H11C H -0.0341 0.7896 0.3167 0.060 Uiso 1 1 calc R . .
H11D H 0.0575 0.8070 0.3685 0.060 Uiso 1 1 calc R . .
H11E H 0.0853 0.7428 0.3454 0.060 Uiso 1 1 calc R . .
C114 C 0.1607(4) 0.87780(15) 0.30196(12) 0.0381(9) Uani 1 1 d D . .
H11F H 0.0603 0.8807 0.2810 0.057 Uiso 1 1 calc R . .
H11G H 0.2426 0.8938 0.2852 0.057 Uiso 1 1 calc R . .
H11H H 0.1570 0.9011 0.3313 0.057 Uiso 1 1 calc R . .
C121 C 0.6509(3) 0.75276(13) 0.39105(11) 0.0259(7) Uani 1 1 d D . .
H12A H 0.7182 0.7693 0.3688 0.031 Uiso 1 1 calc R . .
H12B H 0.6321 0.7857 0.4131 0.031 Uiso 1 1 calc R . .
C122 C 0.7441(4) 0.70371(13) 0.42136(11) 0.0281(8) Uani 1 1 d D . .
H122 H 0.6732 0.6842 0.4416 0.034 Uiso 1 1 calc R . .
C123 C 0.8806(4) 0.73171(15) 0.45555(11) 0.0347(8) Uani 1 1 d D . .
H12C H 0.9383 0.6999 0.4747 0.052 Uiso 1 1 calc R . .
H12D H 0.8403 0.7604 0.4770 0.052 Uiso 1 1 calc R . .
H12E H 0.9501 0.7526 0.4367 0.052 Uiso 1 1 calc R . .
C124 C 0.8019(4) 0.65529(14) 0.39076(12) 0.0363(9) Uani 1 1 d D . .
H12F H 0.8592 0.6249 0.4116 0.054 Uiso 1 1 calc R . .
H12G H 0.8709 0.6733 0.3702 0.054 Uiso 1 1 calc R . .
H12H H 0.7132 0.6364 0.3707 0.054 Uiso 1 1 calc R . .
C131 C 0.4724(4) 0.69588(13) 0.29490(10) 0.0253(7) Uani 1 1 d D . .
H13A H 0.5013 0.6533 0.3016 0.030 Uiso 1 1 calc R . .
H13B H 0.3667 0.6959 0.2760 0.030 Uiso 1 1 calc R . .
C132 C 0.5834(4) 0.72126(14) 0.26261(11) 0.0294(8) Uani 1 1 d D . .
H132 H 0.6895 0.7238 0.2820 0.035 Uiso 1 1 calc R . .
C133 C 0.5369(5) 0.78396(15) 0.24400(13) 0.0442(10) Uani 1 1 d D . .
H13C H 0.6123 0.7986 0.2241 0.066 Uiso 1 1 calc R . .
H13D H 0.5351 0.8113 0.2712 0.066 Uiso 1 1 calc R . .
H13E H 0.4334 0.7824 0.2246 0.066 Uiso 1 1 calc R . .
C134 C 0.5915(4) 0.67913(16) 0.22023(11) 0.0388(9) Uani 1 1 d D . .
H13F H 0.6633 0.6957 0.2000 0.058 Uiso 1 1 calc R . .
H13G H 0.4878 0.6751 0.2013 0.058 Uiso 1 1 calc R . .
H13H H 0.6285 0.6395 0.2322 0.058 Uiso 1 1 calc R . .
C211 C -0.5710(4) 0.14266(15) 0.41846(12) 0.0337(8) Uani 1 1 d D A .
H21A H -0.5815 0.1589 0.3854 0.040 Uiso 1 1 calc R . .
H21B H -0.5296 0.1013 0.4175 0.040 Uiso 1 1 calc R . .
C212 C -0.7340(4) 0.13861(16) 0.43249(12) 0.0404(9) Uani 1 1 d D . .
H212 H -0.7730 0.1805 0.4356 0.048 Uiso 1 1 calc R A .
C213 C -0.8456(5) 0.10670(18) 0.39301(13) 0.0530(11) Uani 1 1 d D A .
H21C H -0.9495 0.1050 0.4023 0.080 Uiso 1 1 calc R . .
H21D H -0.8083 0.0658 0.3887 0.080 Uiso 1 1 calc R . .
H21E H -0.8503 0.1290 0.3628 0.080 Uiso 1 1 calc R . .
C214 C -0.7273(5) 0.10744(19) 0.48155(12) 0.0560(12) Uani 1 1 d D A .
H21F H -0.8320 0.1056 0.4903 0.084 Uiso 1 1 calc R . .
H21G H -0.6590 0.1303 0.5060 0.084 Uiso 1 1 calc R . .
H21H H -0.6867 0.0665 0.4797 0.084 Uiso 1 1 calc R . .
C221 C -0.5041(4) 0.26090(13) 0.47877(10) 0.0262(7) Uani 1 1 d D A .
H22A H -0.6090 0.2519 0.4864 0.031 Uiso 1 1 calc R . .
H22B H -0.4386 0.2728 0.5092 0.031 Uiso 1 1 calc R . .
C222 C -0.5181(4) 0.31574(14) 0.44483(10) 0.0283(8) Uani 1 1 d D . .
H222 H -0.4104 0.3277 0.4405 0.034 Uiso 1 1 calc R A .
C223 C -0.6077(4) 0.30131(14) 0.39494(10) 0.0320(8) Uani 1 1 d D A .
H22C H -0.5592 0.2669 0.3813 0.048 Uiso 1 1 calc R . .
H22D H -0.6054 0.3363 0.3739 0.048 Uiso 1 1 calc R . .
H22E H -0.7157 0.2915 0.3977 0.048 Uiso 1 1 calc R . .
C224 C -0.5913(4) 0.36956(14) 0.46719(11) 0.0305(8) Uani 1 1 d D A .
H22F H -0.5991 0.4037 0.4449 0.046 Uiso 1 1 calc R . .
H22G H -0.5263 0.3808 0.4974 0.046 Uiso 1 1 calc R . .
H22H H -0.6953 0.3586 0.4735 0.046 Uiso 1 1 calc R . .
C231 C -0.3181(11) 0.1487(4) 0.5116(2) 0.016(3) Uani 0.653(11) 1 d PD A 1
H23A H -0.2229 0.1718 0.5236 0.020 Uiso 0.653(11) 1 calc PR A 1
H23B H -0.3855 0.1503 0.5369 0.020 Uiso 0.653(11) 1 calc PR A 1
C232 C -0.2700(8) 0.0826(3) 0.50642(19) 0.0341(18) Uani 0.653(11) 1 d PD A 1
H232 H -0.3589 0.0539 0.5056 0.041 Uiso 0.653(11) 1 calc PR A 1
C233 C -0.1334(13) 0.0735(5) 0.5553(3) 0.071(3) Uani 0.653(11) 1 d PDU A 1
H23C H -0.1819 0.0770 0.5844 0.106 Uiso 0.653(11) 1 calc PR A 1
H23D H -0.0535 0.1046 0.5556 0.106 Uiso 0.653(11) 1 calc PR A 1
H23E H -0.0858 0.0337 0.5543 0.106 Uiso 0.653(11) 1 calc PR A 1
C234 C -0.1762(12) 0.0722(6) 0.4666(4) 0.046(3) Uani 0.653(11) 1 d PD A 1
H23F H -0.1502 0.0294 0.4652 0.069 Uiso 0.653(11) 1 calc PR A 1
H23G H -0.0804 0.0959 0.4726 0.069 Uiso 0.653(11) 1 calc PR A 1
H23H H -0.2370 0.0845 0.4359 0.069 Uiso 0.653(11) 1 calc PR A 1
C531 C -0.327(3) 0.1471(12) 0.5113(6) 0.074(12) Uani 0.347(11) 1 d PDU A 2
H53A H -0.2959 0.1770 0.5371 0.089 Uiso 0.347(11) 1 calc PR A 2
H53B H -0.4068 0.1210 0.5222 0.089 Uiso 0.347(11) 1 calc PR A 2
C532 C -0.1833(15) 0.1074(5) 0.5079(3) 0.034(4) Uani 0.347(11) 1 d PD A 2
H532 H -0.0828 0.1292 0.5081 0.040 Uiso 0.347(11) 1 calc PR A 2
C533 C -0.227(2) 0.0622(10) 0.4666(7) 0.044(6) Uani 0.347(11) 1 d PDU A 2
H53C H -0.1408 0.0342 0.4655 0.065 Uiso 0.347(11) 1 calc PR A 2
H53D H -0.2493 0.0839 0.4360 0.065 Uiso 0.347(11) 1 calc PR A 2
H53E H -0.3197 0.0395 0.4720 0.065 Uiso 0.347(11) 1 calc PR A 2
C534 C -0.1903(17) 0.0600(7) 0.5532(6) 0.033(4) Uani 0.347(11) 1 d PDU A 2
H53F H -0.1053 0.0308 0.5546 0.049 Uiso 0.347(11) 1 calc PR A 2
H53G H -0.2900 0.0387 0.5483 0.049 Uiso 0.347(11) 1 calc PR A 2
H53H H -0.1797 0.0825 0.5835 0.049 Uiso 0.347(11) 1 calc PR A 2
C311 C 0.4459(4) 0.48221(14) 0.20869(11) 0.0309(8) Uani 1 1 d D B .
H31A H 0.5287 0.5129 0.2098 0.037 Uiso 1 1 calc R . .
H31B H 0.4980 0.4428 0.2153 0.037 Uiso 1 1 calc R . .
C312 C 0.3588(4) 0.48042(16) 0.15755(12) 0.0398(9) Uani 1 1 d D . .
H312 H 0.3060 0.5201 0.1507 0.048 Uiso 1 1 calc R B .
C313 C 0.4698(5) 0.47148(18) 0.12134(13) 0.0551(11) Uani 1 1 d D B .
H31C H 0.4108 0.4708 0.0888 0.083 Uiso 1 1 calc R . .
H31D H 0.5252 0.4333 0.1278 0.083 Uiso 1 1 calc R . .
H31E H 0.5449 0.5046 0.1241 0.083 Uiso 1 1 calc R . .
C314 C 0.2350(5) 0.43195(19) 0.15134(14) 0.0577(12) Uani 1 1 d D B .
H31F H 0.1798 0.4328 0.1183 0.087 Uiso 1 1 calc R . .
H31G H 0.1612 0.4392 0.1738 0.087 Uiso 1 1 calc R . .
H31H H 0.2839 0.3925 0.1580 0.087 Uiso 1 1 calc R . .
C321 C 0.1878(12) 0.5603(6) 0.2419(6) 0.024(4) Uani 0.73(2) 1 d PD B 1
H32A H 0.2456 0.5955 0.2323 0.029 Uiso 0.73(2) 1 calc PR B 1
H32B H 0.1180 0.5466 0.2128 0.029 Uiso 0.73(2) 1 calc PR B 1
C322 C 0.0838(12) 0.5828(5) 0.2778(4) 0.027(2) Uani 0.73(2) 1 d PD B 1
H322 H 0.1513 0.5877 0.3097 0.032 Uiso 0.73(2) 1 calc PR B 1
C323 C -0.0444(8) 0.5377(3) 0.2846(4) 0.038(2) Uani 0.73(2) 1 d PD B 1
H32C H -0.0978 0.5510 0.3109 0.056 Uiso 0.73(2) 1 calc PR B 1
H32D H 0.0019 0.4980 0.2922 0.056 Uiso 0.73(2) 1 calc PR B 1
H32E H -0.1192 0.5352 0.2549 0.056 Uiso 0.73(2) 1 calc PR B 1
C324 C 0.0115(19) 0.6439(5) 0.2638(7) 0.042(4) Uani 0.73(2) 1 d PDU B 1
H32F H -0.0400 0.6592 0.2900 0.062 Uiso 0.73(2) 1 calc PR B 1
H32G H -0.0651 0.6396 0.2346 0.062 Uiso 0.73(2) 1 calc PR B 1
H32H H 0.0929 0.6721 0.2577 0.062 Uiso 0.73(2) 1 calc PR B 1
C621 C 0.190(4) 0.5588(17) 0.2368(18) 0.033(13) Uani 0.27(2) 1 d PDU B 2
H62A H 0.2474 0.5965 0.2328 0.039 Uiso 0.27(2) 1 calc PR B 2
H62B H 0.1349 0.5469 0.2048 0.039 Uiso 0.27(2) 1 calc PR B 2
C622 C 0.070(3) 0.5709(12) 0.2705(12) 0.022(7) Uani 0.27(2) 1 d PDU B 2
H622 H 0.1158 0.5624 0.3046 0.027 Uiso 0.27(2) 1 calc PR B 2
C623 C -0.0756(19) 0.5316(7) 0.2555(12) 0.045(5) Uani 0.27(2) 1 d PDU B 2
H62C H -0.1535 0.5409 0.2762 0.067 Uiso 0.27(2) 1 calc PR B 2
H62D H -0.0469 0.4890 0.2589 0.067 Uiso 0.27(2) 1 calc PR B 2
H62E H -0.1188 0.5401 0.2220 0.067 Uiso 0.27(2) 1 calc PR B 2
C624 C 0.016(4) 0.6368(11) 0.2651(15) 0.020(8) Uani 0.27(2) 1 d PDU B 2
H62F H -0.0583 0.6449 0.2873 0.030 Uiso 0.27(2) 1 calc PR B 2
H62G H -0.0347 0.6439 0.2320 0.030 Uiso 0.27(2) 1 calc PR B 2
H62H H 0.1056 0.6635 0.2726 0.030 Uiso 0.27(2) 1 calc PR B 2
C331 C 0.4684(4) 0.52145(13) 0.31498(10) 0.0259(7) Uani 1 1 d D B .
H33A H 0.5617 0.5401 0.3049 0.031 Uiso 1 1 calc R . .
H33B H 0.4156 0.5531 0.3313 0.031 Uiso 1 1 calc R . .
C332 C 0.5236(4) 0.47248(14) 0.35216(11) 0.0301(8) Uani 1 1 d D . .
H332 H 0.4293 0.4523 0.3610 0.036 Uiso 1 1 calc R B .
C333 C 0.6211(4) 0.42450(14) 0.33192(13) 0.0380(9) Uani 1 1 d D B .
H33C H 0.6522 0.3938 0.3565 0.057 Uiso 1 1 calc R . .
H33D H 0.7140 0.4432 0.3226 0.057 Uiso 1 1 calc R . .
H33E H 0.5597 0.4058 0.3037 0.057 Uiso 1 1 calc R . .
C334 C 0.6144(4) 0.49971(15) 0.39813(12) 0.0407(9) Uani 1 1 d D B .
H33F H 0.5504 0.5302 0.4109 0.061 Uiso 1 1 calc R . .
H33G H 0.7100 0.5184 0.3907 0.061 Uiso 1 1 calc R . .
H33H H 0.6408 0.4679 0.4221 0.061 Uiso 1 1 calc R . .

loop_
_atom_site_aniso_label
_atom_site_aniso_U_11
_atom_site_aniso_U_22
_atom_site_aniso_U_33
_atom_site_aniso_U_23
_atom_site_aniso_U_13
_atom_site_aniso_U_12
Si1 0.0253(5) 0.0213(5) 0.0226(4) 0.0046(4) 0.0066(4) -0.0026(4)
Si2 0.0297(5) 0.0263(5) 0.0256(5) 0.0027(4) 0.0086(4) -0.0016(4)
Si3 0.0242(5) 0.0232(5) 0.0290(5) 0.0035(4) 0.0073(4) 0.0000(4)
N1 0.0187(13) 0.0200(14) 0.0174(13) -0.0001(10) 0.0030(11) 0.0011(11)
N2 0.0197(14) 0.0169(13) 0.0186(13) 0.0020(10) 0.0025(11) 0.0013(11)
C1 0.0276(18) 0.0255(18) 0.0216(16) 0.0010(14) 0.0052(15) -0.0021(15)
C2 0.035(2) 0.0260(18) 0.0313(18) -0.0006(15) 0.0042(17) 0.0020(16)
C3 0.0240(18) 0.0281(18) 0.0244(17) -0.0014(14) 0.0034(14) 0.0002(15)
C11 0.0225(17) 0.0210(16) 0.0179(15) -0.0029(13) 0.0042(13) 0.0010(14)
C22 0.0310(19) 0.0209(17) 0.0260(17) -0.0057(14) 0.0079(16) 0.0021(15)
C33 0.0247(18) 0.0232(17) 0.0182(15) -0.0041(13) 0.0029(14) 0.0005(14)
C40 0.0282(18) 0.0243(17) 0.0190(15) -0.0059(13) 0.0102(14) -0.0021(14)
C41 0.0306(19) 0.0223(17) 0.0254(17) -0.0073(13) 0.0084(15) -0.0056(14)
C42 0.0199(16) 0.0239(17) 0.0188(15) 0.0034(13) 0.0051(13) 0.0013(13)
C43 0.0238(17) 0.0196(16) 0.0252(16) 0.0019(13) 0.0069(14) 0.0011(14)
C44 0.0178(16) 0.0178(16) 0.0188(15) 0.0022(12) 0.0023(13) 0.0026(13)
C45 0.0215(17) 0.0193(16) 0.0166(15) 0.0004(12) 0.0044(13) 0.0018(13)
C46 0.0161(16) 0.0199(16) 0.0165(15) 0.0020(12) 0.0015(13) 0.0029(13)
C47 0.0147(15) 0.0207(16) 0.0163(14) 0.0020(12) 0.0025(12) 0.0022(13)
C48 0.0207(16) 0.0216(16) 0.0131(14) 0.0026(12) 0.0041(13) 0.0041(13)
C49 0.0170(16) 0.0171(15) 0.0167(15) 0.0022(12) 0.0018(13) 0.0013(13)
C50 0.0183(16) 0.0177(15) 0.0161(15) 0.0033(12) 0.0047(13) 0.0008(13)
C51 0.0165(16) 0.0167(15) 0.0158(14) 0.0024(11) 0.0024(12) 0.0007(12)
C52 0.0171(16) 0.0168(15) 0.0191(15) 0.0022(12) 0.0031(13) -0.0006(13)
C53 0.0148(16) 0.0209(16) 0.0169(15) 0.0032(12) 0.0011(13) 0.0025(13)
C111 0.0227(17) 0.0242(17) 0.0247(16) 0.0010(13) 0.0060(14) -0.0056(14)
C112 0.0240(18) 0.0301(18) 0.0280(17) 0.0002(14) 0.0060(15) -0.0007(15)
C113 0.030(2) 0.047(2) 0.044(2) 0.0053(18) 0.0071(17) -0.0055(17)
C114 0.031(2) 0.045(2) 0.0374(19) 0.0057(17) 0.0013(16) 0.0049(17)
C121 0.0284(19) 0.0263(17) 0.0237(17) 0.0065(13) 0.0063(15) 0.0002(15)
C122 0.0258(18) 0.0311(19) 0.0280(17) 0.0069(14) 0.0063(15) 0.0027(15)
C123 0.0287(19) 0.041(2) 0.0342(19) 0.0067(16) 0.0045(16) 0.0089(16)
C124 0.035(2) 0.031(2) 0.041(2) 0.0006(16) 0.0006(17) 0.0051(16)
C131 0.0298(18) 0.0230(17) 0.0237(16) 0.0046(13) 0.0059(15) -0.0020(14)
C132 0.0308(19) 0.0343(19) 0.0253(17) 0.0017(14) 0.0109(15) -0.0012(15)
C133 0.067(3) 0.033(2) 0.040(2) 0.0095(17) 0.030(2) 0.0001(19)
C134 0.041(2) 0.046(2) 0.0316(19) -0.0010(16) 0.0124(17) 0.0008(18)
C211 0.038(2) 0.0299(19) 0.0330(19) 0.0046(15) 0.0027(17) -0.0032(16)
C212 0.034(2) 0.046(2) 0.040(2) 0.0051(17) 0.0006(17) -0.0070(18)
C213 0.042(2) 0.065(3) 0.049(2) 0.007(2) -0.002(2) -0.016(2)
C214 0.045(2) 0.082(3) 0.042(2) 0.019(2) 0.010(2) -0.016(2)
C221 0.0281(18) 0.0272(18) 0.0248(17) 0.0019(13) 0.0084(15) 0.0005(15)
C222 0.0291(19) 0.0318(19) 0.0239(17) 0.0043(14) 0.0036(15) 0.0007(15)
C223 0.034(2) 0.0343(19) 0.0266(17) 0.0062(14) 0.0004(16) 0.0014(16)
C224 0.0284(19) 0.0337(19) 0.0298(17) 0.0075(14) 0.0060(15) 0.0025(15)
C231 0.019(4) 0.017(4) 0.014(4) 0.002(3) 0.006(3) -0.001(3)
C232 0.029(4) 0.038(4) 0.035(3) -0.001(3) 0.001(3) -0.001(3)
C233 0.098(8) 0.071(6) 0.039(4) -0.004(4) -0.006(5) 0.060(6)
C234 0.033(6) 0.064(7) 0.040(4) -0.006(4) 0.001(4) 0.012(5)
C531 0.070(15) 0.072(15) 0.080(15) 0.003(10) 0.011(10) -0.001(10)
C532 0.025(7) 0.037(7) 0.036(6) -0.005(5) -0.004(5) 0.013(6)
C533 0.042(10) 0.035(7) 0.051(8) -0.013(6) -0.004(7) 0.007(7)
C534 0.019(6) 0.036(6) 0.037(6) 0.001(5) -0.018(5) -0.009(5)
C311 0.0307(19) 0.0268(18) 0.0371(19) 0.0069(15) 0.0114(16) 0.0019(15)
C312 0.046(2) 0.044(2) 0.033(2) 0.0045(16) 0.0162(18) 0.0111(18)
C313 0.072(3) 0.052(3) 0.049(2) 0.017(2) 0.033(2) 0.018(2)
C314 0.053(3) 0.082(3) 0.039(2) -0.014(2) 0.008(2) -0.016(2)
C321 0.025(6) 0.023(5) 0.023(5) 0.005(4) 0.003(3) -0.003(3)
C322 0.029(4) 0.030(5) 0.023(4) 0.004(4) 0.010(3) 0.003(3)
C323 0.035(4) 0.028(3) 0.053(5) 0.009(3) 0.017(4) 0.004(2)
C324 0.041(6) 0.034(5) 0.052(6) 0.008(4) 0.013(4) 0.007(4)
C621 0.034(16) 0.036(15) 0.030(14) -0.006(8) 0.014(9) -0.001(9)
C622 0.023(10) 0.019(10) 0.022(10) -0.003(7) -0.008(7) 0.008(7)
C623 0.030(8) 0.036(7) 0.071(11) 0.004(8) 0.018(8) -0.006(6)
C624 0.013(11) 0.020(10) 0.030(11) -0.012(8) 0.011(8) -0.005(7)
C331 0.0235(18) 0.0210(17) 0.0334(18) 0.0033(13) 0.0048(15) -0.0012(14)
C332 0.0263(19) 0.0268(18) 0.0361(19) 0.0049(15) 0.0010(16) -0.0011(15)
C333 0.029(2) 0.0280(19) 0.056(2) 0.0036(17) 0.0017(18) 0.0054(16)
C334 0.036(2) 0.033(2) 0.048(2) 0.0061(17) -0.0099(18) -0.0025(17)

loop_
_atom_type_symbol
_atom_type_description
_atom_type_scat_dispersion_real
_atom_type_scat_dispersion_imag
_atom_type_scat_source
C C 0.0033 0.0016 'International Tables Vol C Tables 4.2.6.8 and 6.1.1.4'
H H 0.0000 0.0000 'International Tables Vol C Tables 4.2.6.8 and 6.1.1.4'
N N 0.0061 0.0033 'International Tables Vol C Tables 4.2.6.8 and 6.1.1.4'
Si Si 0.0817 0.0704 'International Tables Vol C Tables 4.2.6.8 and 6.1.1.4'

loop_
_geom_angle_atom_site_label_1
_geom_angle_atom_site_label_2
_geom_angle_atom_site_label_3
_geom_angle
_geom_angle_site_symmetry_3
C1 Si1 C111 111.29(14) .
C1 Si1 C121 109.19(13) .
C111 Si1 C121 104.11(13) .
C1 Si1 C131 104.61(13) .
C111 Si1 C131 112.79(14) .
C121 Si1 C131 114.96(15) .
C2 Si2 C531 110.0(8) .
C2 Si2 C211 107.04(15) .
C531 Si2 C211 112.4(10) .
C2 Si2 C221 106.20(14) .
C531 Si2 C221 108.0(6) .
C211 Si2 C221 113.07(15) .
C2 Si2 C231 107.8(3) .
C531 Si2 C231 2.5(13) .
C211 Si2 C231 114.4(3) .
C221 Si2 C231 107.8(2) .
C3 Si3 C311 111.43(14) .
C3 Si3 C621 110.1(12) .
C311 Si3 C621 106.3(12) .
C3 Si3 C331 105.61(13) .
C311 Si3 C331 110.89(15) .
C621 Si3 C331 112.6(19) .
C3 Si3 C321 109.0(4) .
C311 Si3 C321 110.7(4) .
C621 Si3 C321 5(2) .
C331 Si3 C321 109.1(6) .
C46 N1 C44 117.3(2) .
C47 N2 C45 117.5(2) .
C11 C1 Si1 178.6(3) .
C22 C2 Si2 167.9(3) .
C33 C3 Si3 168.6(3) .
C1 C11 C50 176.9(3) .
C2 C22 C43 173.7(3) .
C3 C33 C42 173.4(3) .
C42 C40 C41 121.7(3) .
C42 C40 H40 119.1 .
C41 C40 H40 119.1 .
C43 C41 C40 121.5(3) .
C43 C41 H41 119.3 .
C40 C41 H41 119.3 .
C40 C42 C44 118.4(3) .
C40 C42 C33 123.5(3) .
C44 C42 C33 118.0(3) .
C41 C43 C22 123.2(3) .
C41 C43 C45 118.6(3) .
C22 C43 C45 118.2(3) .
N1 C44 C45 121.2(3) .
N1 C44 C42 119.1(3) .
C45 C44 C42 119.7(3) .
N2 C45 C44 121.0(3) .
N2 C45 C43 118.9(3) .
C44 C45 C43 120.0(3) .
N1 C46 C47 121.8(3) .
N1 C46 C49 118.8(2) .
C47 C46 C49 119.4(3) .
N2 C47 C46 121.3(3) .
N2 C47 C53 118.4(2) 3_566
C46 C47 C53 120.3(3) 3_566
C49 C48 C50 121.0(3) .
C49 C48 H48 119.5 .
C50 C48 H48 119.5 .
C48 C49 C51 120.2(3) .
C48 C49 C46 120.4(3) .
C51 C49 C46 119.3(2) .
C48 C50 C52 119.0(3) .
C48 C50 C11 121.9(3) .
C52 C50 C11 119.2(2) .
C49 C51 C53 118.6(3) .
C49 C51 C51 121.1(3) 3_566
C53 C51 C51 120.3(3) 3_566
C53 C52 C50 120.9(3) .
C53 C52 H52 119.5 .
C50 C52 H52 119.5 .
C52 C53 C51 120.3(3) .
C52 C53 C47 120.2(3) 3_566
C51 C53 C47 119.5(3) 3_566
C112 C111 Si1 121.6(2) .
C112 C111 H11A 106.9 .
Si1 C111 H11A 106.9 .
C112 C111 H11B 106.9 .
Si1 C111 H11B 106.9 .
H11A C111 H11B 106.7 .
C113 C112 C114 110.1(3) .
C113 C112 C111 111.5(2) .
C114 C112 C111 110.6(3) .
C113 C112 H112 108.2 .
C114 C112 H112 108.2 .
C111 C112 H112 108.2 .
C112 C113 H11C 109.5 .
C112 C113 H11D 109.5 .
H11C C113 H11D 109.5 .
C112 C113 H11E 109.5 .
H11C C113 H11E 109.5 .
H11D C113 H11E 109.5 .
C112 C114 H11F 109.5 .
C112 C114 H11G 109.5 .
H11F C114 H11G 109.5 .
C112 C114 H11H 109.5 .
H11F C114 H11H 109.5 .
H11G C114 H11H 109.5 .
C122 C121 Si1 119.4(2) .
C122 C121 H12A 107.5 .
Si1 C121 H12A 107.5 .
C122 C121 H12B 107.5 .
Si1 C121 H12B 107.5 .
H12A C121 H12B 107.0 .
C124 C122 C121 112.5(3) .
C124 C122 C123 110.6(3) .
C121 C122 C123 110.6(2) .
C124 C122 H122 107.7 .
C121 C122 H122 107.7 .
C123 C122 H122 107.7 .
C122 C123 H12C 109.5 .
C122 C123 H12D 109.5 .
H12C C123 H12D 109.5 .
C122 C123 H12E 109.5 .
H12C C123 H12E 109.5 .
H12D C123 H12E 109.5 .
C122 C124 H12F 109.5 .
C122 C124 H12G 109.5 .
H12F C124 H12G 109.5 .
C122 C124 H12H 109.5 .
H12F C124 H12H 109.5 .
H12G C124 H12H 109.5 .
C132 C131 Si1 119.6(2) .
C132 C131 H13A 107.4 .
Si1 C131 H13A 107.4 .
C132 C131 H13B 107.4 .
Si1 C131 H13B 107.4 .
H13A C131 H13B 107.0 .
C133 C132 C134 109.5(3) .
C133 C132 C131 112.5(3) .
C134 C132 C131 110.2(3) .
C133 C132 H132 108.1 .
C134 C132 H132 108.1 .
C131 C132 H132 108.1 .
C132 C133 H13C 109.5 .
C132 C133 H13D 109.5 .
H13C C133 H13D 109.5 .
C132 C133 H13E 109.5 .
H13C C133 H13E 109.5 .
H13D C133 H13E 109.5 .
C132 C134 H13F 109.5 .
C132 C134 H13G 109.5 .
H13F C134 H13G 109.5 .
C132 C134 H13H 109.5 .
H13F C134 H13H 109.5 .
H13G C134 H13H 109.5 .
C212 C211 Si2 117.8(2) .
C212 C211 H21A 107.9 .
Si2 C211 H21A 107.9 .
C212 C211 H21B 107.9 .
Si2 C211 H21B 107.9 .
H21A C211 H21B 107.2 .
C211 C212 C213 110.5(3) .
C211 C212 C214 110.4(3) .
C213 C212 C214 112.0(3) .
C211 C212 H212 107.9 .
C213 C212 H212 107.9 .
C214 C212 H212 107.9 .
C212 C213 H21C 109.5 .
C212 C213 H21D 109.5 .
H21C C213 H21D 109.5 .
C212 C213 H21E 109.5 .
H21C C213 H21E 109.5 .
H21D C213 H21E 109.5 .
C212 C214 H21F 109.5 .
C212 C214 H21G 109.5 .
H21F C214 H21G 109.5 .
C212 C214 H21H 109.5 .
H21F C214 H21H 109.5 .
H21G C214 H21H 109.5 .
C222 C221 Si2 118.0(2) .
C222 C221 H22A 107.8 .
Si2 C221 H22A 107.8 .
C222 C221 H22B 107.8 .
Si2 C221 H22B 107.8 .
H22A C221 H22B 107.1 .
C223 C222 C224 110.7(3) .
C223 C222 C221 112.6(2) .
C224 C222 C221 111.2(2) .
C223 C222 H222 107.4 .
C224 C222 H222 107.4 .
C221 C222 H222 107.4 .
C222 C223 H22C 109.5 .
C222 C223 H22D 109.5 .
H22C C223 H22D 109.5 .
C222 C223 H22E 109.5 .
H22C C223 H22E 109.5 .
H22D C223 H22E 109.5 .
C222 C224 H22F 109.5 .
C222 C224 H22G 109.5 .
H22F C224 H22G 109.5 .
C222 C224 H22H 109.5 .
H22F C224 H22H 109.5 .
H22G C224 H22H 109.5 .
C232 C231 Si2 119.0(5) .
C232 C231 H23A 107.6 .
Si2 C231 H23A 107.6 .
C232 C231 H23B 107.6 .
Si2 C231 H23B 107.6 .
H23A C231 H23B 107.0 .
C234 C232 C231 113.8(8) .
C234 C232 C233 101.2(7) .
C231 C232 C233 101.8(6) .
C234 C232 H232 113.0 .
C231 C232 H232 113.0 .
C233 C232 H232 113.0 .
C232 C233 H23C 109.5 .
C232 C233 H23D 109.5 .
H23C C233 H23D 109.5 .
C232 C233 H23E 109.5 .
H23C C233 H23E 109.5 .
H23D C233 H23E 109.5 .
C232 C234 H23F 109.5 .
C232 C234 H23G 109.5 .
H23F C234 H23G 109.5 .
C232 C234 H23H 109.5 .
H23F C234 H23H 109.5 .
H23G C234 H23H 109.5 .
C532 C531 Si2 120.0(12) .
C532 C531 H53A 107.3 .
Si2 C531 H53A 107.3 .
C532 C531 H53B 107.3 .
Si2 C531 H53B 107.3 .
H53A C531 H53B 106.9 .
C533 C532 C531 108.1(14) .
C533 C532 C534 97.6(12) .
C531 C532 C534 101.0(11) .
C533 C532 H532 115.9 .
C531 C532 H532 115.9 .
C534 C532 H532 115.9 .
C532 C533 H53C 109.5 .
C532 C533 H53D 109.5 .
H53C C533 H53D 109.5 .
C532 C533 H53E 109.5 .
H53C C533 H53E 109.5 .
H53D C533 H53E 109.5 .
C532 C534 H53F 109.5 .
C532 C534 H53G 109.5 .
H53F C534 H53G 109.5 .
C532 C534 H53H 109.5 .
H53F C534 H53H 109.5 .
H53G C534 H53H 109.5 .
C312 C311 Si3 118.7(2) .
C312 C311 H31A 107.6 .
Si3 C311 H31A 107.6 .
C312 C311 H31B 107.6 .
Si3 C311 H31B 107.6 .
H31A C311 H31B 107.1 .
C314 C312 C313 110.1(3) .
C314 C312 C311 111.8(3) .
C313 C312 C311 111.2(3) .
C314 C312 H312 107.9 .
C313 C312 H312 107.9 .
C311 C312 H312 107.9 .
C312 C313 H31C 109.5 .
C312 C313 H31D 109.5 .
H31C C313 H31D 109.5 .
C312 C313 H31E 109.5 .
H31C C313 H31E 109.5 .
H31D C313 H31E 109.5 .
C312 C314 H31F 109.5 .
C312 C314 H31G 109.5 .
H31F C314 H31G 109.5 .
C312 C314 H31H 109.5 .
H31F C314 H31H 109.5 .
H31G C314 H31H 109.5 .
C322 C321 Si3 120.6(8) .
C322 C321 H32A 107.2 .
Si3 C321 H32A 107.2 .
C322 C321 H32B 107.2 .
Si3 C321 H32B 107.2 .
H32A C321 H32B 106.8 .
C324 C322 C323 109.6(8) .
C324 C322 C321 112.4(8) .
C323 C322 C321 112.3(8) .
C324 C322 H322 107.4 .
C323 C322 H322 107.4 .
C321 C322 H322 107.4 .
C322 C323 H32C 109.5 .
C322 C323 H32D 109.5 .
H32C C323 H32D 109.5 .
C322 C323 H32E 109.5 .
H32C C323 H32E 109.5 .
H32D C323 H32E 109.5 .
C322 C324 H32F 109.5 .
C322 C324 H32G 109.5 .
H32F C324 H32G 109.5 .
C322 C324 H32H 109.5 .
H32F C324 H32H 109.5 .
H32G C324 H32H 109.5 .
C622 C621 Si3 114(2) .
C622 C621 H62A 108.8 .
Si3 C621 H62A 108.8 .
C622 C621 H62B 108.8 .
Si3 C621 H62B 108.8 .
H62A C621 H62B 107.7 .
C624 C622 C621 109.5(18) .
C624 C622 C623 106.5(17) .
C621 C622 C623 110(2) .
C624 C622 H622 110.3 .
C621 C622 H622 110.3 .
C623 C622 H622 110.3 .
C622 C623 H62C 109.5 .
C622 C623 H62D 109.5 .
H62C C623 H62D 109.5 .
C622 C623 H62E 109.5 .
H62C C623 H62E 109.5 .
H62D C623 H62E 109.5 .
C622 C624 H62F 109.5 .
C622 C624 H62G 109.5 .
H62F C624 H62G 109.5 .
C622 C624 H62H 109.5 .
H62F C624 H62H 109.5 .
H62G C624 H62H 109.5 .
C332 C331 Si3 117.8(2) .
C332 C331 H33A 107.8 .
Si3 C331 H33A 107.8 .
C332 C331 H33B 107.8 .
Si3 C331 H33B 107.8 .
H33A C331 H33B 107.2 .
C333 C332 C334 110.2(3) .
C333 C332 C331 112.0(3) .
C334 C332 C331 111.3(3) .
C333 C332 H332 107.7 .
C334 C332 H332 107.7 .
C331 C332 H332 107.7 .
C332 C333 H33C 109.5 .
C332 C333 H33D 109.5 .
H33C C333 H33D 109.5 .
C332 C333 H33E 109.5 .
H33C C333 H33E 109.5 .
H33D C333 H33E 109.5 .
C332 C334 H33F 109.5 .
C332 C334 H33G 109.5 .
H33F C334 H33G 109.5 .
C332 C334 H33H 109.5 .
H33F C334 H33H 109.5 .
H33G C334 H33H 109.5 .

loop_
_geom_bond_atom_site_label_1
_geom_bond_atom_site_label_2
_geom_bond_distance
_geom_bond_site_symmetry_2
Si1 C1 1.848(3) .
Si1 C111 1.871(3) .
Si1 C121 1.876(3) .
Si1 C131 1.885(3) .
Si2 C2 1.845(4) .
Si2 C531 1.866(13) .
Si2 C211 1.877(3) .
Si2 C221 1.880(3) .
Si2 C231 1.881(5) .
Si3 C3 1.842(3) .
Si3 C311 1.874(3) .
Si3 C621 1.876(15) .
Si3 C331 1.882(3) .
Si3 C321 1.885(6) .
N1 C46 1.325(4) .
N1 C44 1.350(3) .
N2 C47 1.327(3) .
N2 C45 1.353(4) .
C1 C11 1.199(4) .
C2 C22 1.187(4) .
C3 C33 1.197(4) .
C11 C50 1.448(4) .
C22 C43 1.433(4) .
C33 C42 1.434(4) .
C40 C42 1.382(4) .
C40 C41 1.403(4) .
C40 H40 0.9500 .
C41 C43 1.372(4) .
C41 H41 0.9500 .
C42 C44 1.431(4) .
C43 C45 1.434(4) .
C44 C45 1.419(4) .
C46 C47 1.429(4) .
C46 C49 1.464(4) .
C47 C53 1.459(4) 3_566
C48 C49 1.396(4) .
C48 C50 1.397(4) .
C48 H48 0.9500 .
C49 C51 1.413(4) .
C50 C52 1.398(4) .
C51 C53 1.413(4) .
C51 C51 1.443(5) 3_566
C52 C53 1.395(4) .
C52 H52 0.9500 .
C53 C47 1.459(4) 3_566
C111 C112 1.526(4) .
C111 H11A 0.9900 .
C111 H11B 0.9900 .
C112 C113 1.520(4) .
C112 C114 1.524(4) .
C112 H112 1.0000 .
C113 H11C 0.9800 .
C113 H11D 0.9800 .
C113 H11E 0.9800 .
C114 H11F 0.9800 .
C114 H11G 0.9800 .
C114 H11H 0.9800 .
C121 C122 1.537(4) .
C121 H12A 0.9900 .
C121 H12B 0.9900 .
C122 C124 1.512(4) .
C122 C123 1.542(4) .
C122 H122 1.0000 .
C123 H12C 0.9800 .
C123 H12D 0.9800 .
C123 H12E 0.9800 .
C124 H12F 0.9800 .
C124 H12G 0.9800 .
C124 H12H 0.9800 .
C131 C132 1.531(4) .
C131 H13A 0.9900 .
C131 H13B 0.9900 .
C132 C133 1.522(4) .
C132 C134 1.527(4) .
C132 H132 1.0000 .
C133 H13C 0.9800 .
C133 H13D 0.9800 .
C133 H13E 0.9800 .
C134 H13F 0.9800 .
C134 H13G 0.9800 .
C134 H13H 0.9800 .
C211 C212 1.532(5) .
C211 H21A 0.9900 .
C211 H21B 0.9900 .
C212 C213 1.534(4) .
C212 C214 1.538(5) .
C212 H212 1.0000 .
C213 H21C 0.9800 .
C213 H21D 0.9800 .
C213 H21E 0.9800 .
C214 H21F 0.9800 .
C214 H21G 0.9800 .
C214 H21H 0.9800 .
C221 C222 1.542(4) .
C221 H22A 0.9900 .
C221 H22B 0.9900 .
C222 C223 1.533(4) .
C222 C224 1.535(4) .
C222 H222 1.0000 .
C223 H22C 0.9800 .
C223 H22D 0.9800 .
C223 H22E 0.9800 .
C224 H22F 0.9800 .
C224 H22G 0.9800 .
C224 H22H 0.9800 .
C231 C232 1.541(8) .
C231 H23A 0.9900 .
C231 H23B 0.9900 .
C232 C234 1.502(10) .
C232 C233 1.688(9) .
C232 H232 1.0000 .
C233 H23C 0.9800 .
C233 H23D 0.9800 .
C233 H23E 0.9800 .
C234 H23F 0.9800 .
C234 H23G 0.9800 .
C234 H23H 0.9800 .
C531 C532 1.544(14) .
C531 H53A 0.9900 .
C531 H53B 0.9900 .
C532 C533 1.540(14) .
C532 C534 1.663(13) .
C532 H532 1.0000 .
C533 H53C 0.9800 .
C533 H53D 0.9800 .
C533 H53E 0.9800 .
C534 H53F 0.9800 .
C534 H53G 0.9800 .
C534 H53H 0.9800 .
C311 C312 1.522(4) .
C311 H31A 0.9900 .
C311 H31B 0.9900 .
C312 C314 1.515(5) .
C312 C313 1.520(5) .
C312 H312 1.0000 .
C313 H31C 0.9800 .
C313 H31D 0.9800 .
C313 H31E 0.9800 .
C314 H31F 0.9800 .
C314 H31G 0.9800 .
C314 H31H 0.9800 .
C321 C322 1.541(9) .
C321 H32A 0.9900 .
C321 H32B 0.9900 .
C322 C324 1.522(9) .
C322 C323 1.534(8) .
C322 H322 1.0000 .
C323 H32C 0.9800 .
C323 H32D 0.9800 .
C323 H32E 0.9800 .
C324 H32F 0.9800 .
C324 H32G 0.9800 .
C324 H32H 0.9800 .
C621 C622 1.540(15) .
C621 H62A 0.9900 .
C621 H62B 0.9900 .
C622 C624 1.539(14) .
C622 C623 1.543(15) .
C622 H622 1.0000 .
C623 H62C 0.9800 .
C623 H62D 0.9800 .
C623 H62E 0.9800 .
C624 H62F 0.9800 .
C624 H62G 0.9800 .
C624 H62H 0.9800 .
C331 C332 1.535(4) .
C331 H33A 0.9900 .
C331 H33B 0.9900 .
C332 C333 1.526(4) .
C332 C334 1.534(4) .
C332 H332 1.0000 .
C333 H33C 0.9800 .
C333 H33D 0.9800 .
C333 H33E 0.9800 .
C334 H33F 0.9800 .
C334 H33G 0.9800 .
C334 H33H 0.9800 .
